data_7011756
loop_
_publ_author_name
'Ulrich Siemeling'
'Lars K\"olling'
'Anja Stammler'
'Hans-Georg Stammler'

_publ_section_title
;
 Ansa-di(phosphaneiminato)titanium chelates: novel isolobal analogues
 of ansa-titanocene derivatives
;
_journal_issue 17
_journal_name_full 'J. Chem. Soc., Dalton Trans.'
_journal_page_first 3277
_journal_page_last 3279
_journal_paper_doi 10.1039/b203606c
_journal_year 2002
_chemical_formula_sum 'C31.94 H54.94 Cl0.15 N2 P2 Ti'
_chemical_formula_weight 582.22
_chemical_name_systematic
; 
?
;
_space_group_IT_number 61
_symmetry_cell_setting orthorhombic
_symmetry_space_group_name_Hall '-P 2ac 2ab'
_symmetry_space_group_name_H-M 'P b c a'
_atom_sites_solution_hydrogens geom
_atom_sites_solution_primary direct
_atom_sites_solution_secondary difmap
_audit_creation_method SHELXL-97
_cell_angle_alpha 90.00
_cell_angle_beta 90.00
_cell_angle_gamma 90.00
_cell_formula_units_Z 8
_cell_length_a 17.6750(4)
_cell_length_b 16.6950(4)
_cell_length_c 23.0070(6)
_cell_measurement_reflns_used 6509
_cell_measurement_temperature 103(2)
_cell_measurement_theta_max 25.028
_cell_measurement_theta_min 2.910
_cell_volume 6789.0(3)
_computing_cell_refinement 'HKL Scalepack (Otwinowski & Minor 1997)'
_computing_data_collection KappaCCD
_computing_data_reduction 'Denzo and Scalepak (Otwinowski & Minor, 1997)'
_computing_molecular_graphics SHELXTL-PLUS(1990)
_computing_publication_material 'SHELXL-97 (Sheldrick, 1997)'
_computing_structure_refinement 'SHELXL-97 (Sheldrick, 1997)'
_computing_structure_solution 'SHELXS-97 (Sheldrick, 1990)'
_diffrn_ambient_temperature 100(2)
_diffrn_measured_fraction_theta_full 0.996
_diffrn_measured_fraction_theta_max 0.996
_diffrn_measurement_device_type 'Kappa CCD'
_diffrn_measurement_method 'CCD; rotation images; thick slices'
_diffrn_radiation_monochromator graphite
_diffrn_radiation_source 'fine-focus sealed tube'
_diffrn_radiation_type MoK\a
_diffrn_radiation_wavelength 0.71073
_diffrn_reflns_av_R_equivalents 0.122
_diffrn_reflns_av_sigmaI/netI 0.0779
_diffrn_reflns_limit_h_max 20
_diffrn_reflns_limit_h_min -20
_diffrn_reflns_limit_k_max 19
_diffrn_reflns_limit_k_min -19
_diffrn_reflns_limit_l_max 27
_diffrn_reflns_limit_l_min -27
_diffrn_reflns_number 48069
_diffrn_reflns_theta_full 25.03
_diffrn_reflns_theta_max 25.03
_diffrn_reflns_theta_min 3.02
_exptl_absorpt_coefficient_mu 0.380
_exptl_absorpt_correction_T_max 0.9739
_exptl_absorpt_correction_T_min 0.9594
_exptl_absorpt_correction_type multi-scan
_exptl_crystal_colour Colourless
_exptl_crystal_density_diffrn 1.139
_exptl_crystal_density_method 'not measured'
_exptl_crystal_description needles
_exptl_crystal_F_000 2521
_exptl_crystal_size_max 0.11
_exptl_crystal_size_mid 0.07
_exptl_crystal_size_min 0.07
_refine_diff_density_max 0.433
_refine_diff_density_min -0.254
_refine_diff_density_rms 0.056
_refine_ls_extinction_method none
_refine_ls_goodness_of_fit_ref 1.011
_refine_ls_hydrogen_treatment mixed
_refine_ls_matrix_type full
_refine_ls_number_parameters 364
_refine_ls_number_reflns 5962
_refine_ls_number_restraints 0
_refine_ls_restrained_S_all 1.011
_refine_ls_R_factor_all 0.0962
_refine_ls_R_factor_gt 0.0495
_refine_ls_shift/su_max 0.001
_refine_ls_shift/su_mean 0.000
_refine_ls_structure_factor_coef Fsqd
_refine_ls_weighting_details 'calc w=1/[\s^2^(Fo^2^)+(0.0539P)^2^+2.6397P] where P=(Fo^2^+2Fc^2^)/3'
_refine_ls_weighting_scheme calc
_refine_ls_wR_factor_gt 0.1057
_refine_ls_wR_factor_ref 0.1226
_reflns_number_gt 3812
_reflns_number_total 5962
_reflns_threshold_expression >2sigma(I)
_cod_data_source_file b203606c.txt
_cod_data_source_block lako6
_cod_depositor_comments
;
The following automatic conversions were performed:
'_atom_site_symetry_multiplicity' tag replaced with
'_atom_site_symmetry_multiplicity'.

Automatic conversion script
Id: cif_correct_tags 1440 2010-10-19 06:21:57Z saulius 

The following automatic conversions were performed:
'_symmetry_cell_setting' value 'Orthorhombic' changed to 'orthorhombic'
according to '/home/saulius/struct/CIF-dictionaries/cif_core.dic'
dictionary named 'cif_core.dic' version 2.4.1 from
2010-06-29.

'_exptl_absorpt_correction_type' value 'Multi-Scan' changed
to 'multi-scan' according to
'/home/saulius/struct/CIF-dictionaries/cif_core.dic' dictionary named
'cif_core.dic' version 2.4.1 from 2010-06-29.

Automatic conversion script
Id: cif_fix_enum 1527 2010-12-29 10:47:43Z saulius 
;
_cod_database_code 7011756

loop_
_symmetry_equiv_pos_as_xyz
'x, y, z'
'-x+1/2, -y, z+1/2'
'x+1/2, -y+1/2, -z'
'-x, y+1/2, -z+1/2'
'-x, -y, -z'
'x-1/2, y, -z-1/2'
'-x-1/2, y-1/2, z'
'x, -y-1/2, z-1/2'

loop_
_atom_site_label
_atom_site_type_symbol
_atom_site_fract_x
_atom_site_fract_y
_atom_site_fract_z
_atom_site_U_iso_or_equiv
_atom_site_adp_type
_atom_site_occupancy
_atom_site_symmetry_multiplicity
_atom_site_calc_flag
_atom_site_refinement_flags
_atom_site_disorder_assembly
_atom_site_disorder_group
Ti1 Ti 0.14626(3) 0.72479(3) 0.24818(2) 0.02544(16) Uani 1 1 d . . .
P1 P 0.19692(5) 0.59516(5) 0.15247(3) 0.0275(2) Uani 1 1 d . . .
P2 P 0.28879(5) 0.66351(5) 0.33337(3) 0.0273(2) Uani 1 1 d . . .
N1 N 0.15143(14) 0.66702(15) 0.18108(11) 0.0322(6) Uani 1 1 d . A .
N2 N 0.21418(14) 0.69494(15) 0.30277(11) 0.0320(6) Uani 1 1 d . A .
C1 C 0.27000(18) 0.55739(18) 0.19992(13) 0.0323(8) Uani 1 1 d . A .
H1A H 0.2455 0.5356 0.2352 0.039 Uiso 1 1 calc R . .
H1B H 0.2954 0.5122 0.1800 0.039 Uiso 1 1 calc R . .
C2 C 0.33083(18) 0.6172(2) 0.21904(14) 0.0353(8) Uani 1 1 d . . .
H2A H 0.3124 0.6724 0.2122 0.042 Uiso 1 1 calc R A .
H2B H 0.3768 0.6092 0.1952 0.042 Uiso 1 1 calc R . .
C3 C 0.35117(17) 0.60723(19) 0.28405(12) 0.0302(7) Uani 1 1 d . A .
H3A H 0.4039 0.6252 0.2901 0.036 Uiso 1 1 calc R . .
H3B H 0.3486 0.5497 0.2942 0.036 Uiso 1 1 calc R . .
C4 C 0.0329(3) 0.7243(3) 0.2829(2) 0.0291(11) Uani 0.919(3) 1 d P A 1
H4A H 0.0026 0.7644 0.2614 0.035 Uiso 0.919(3) 1 calc PR A 1
H4B H 0.0102 0.6711 0.2753 0.035 Uiso 0.919(3) 1 calc PR A 1
C5 C 0.02618(18) 0.7411(2) 0.34444(14) 0.0315(9) Uani 0.919(3) 1 d P A 1
C6 C 0.0024(2) 0.6842(3) 0.38459(16) 0.0434(10) Uani 0.919(3) 1 d P A 1
H6A H -0.0104 0.6320 0.3713 0.052 Uiso 0.919(3) 1 calc PR A 1
C7 C -0.0032(2) 0.7013(3) 0.44424(16) 0.0474(11) Uani 0.919(3) 1 d P A 1
H7A H -0.0202 0.6616 0.4708 0.057 Uiso 0.919(3) 1 calc PR A 1
C8 C 0.0162(2) 0.7764(3) 0.46350(17) 0.0541(12) Uani 0.919(3) 1 d P A 1
H8A H 0.0128 0.7886 0.5037 0.065 Uiso 0.919(3) 1 calc PR A 1
C9 C 0.0405(2) 0.8338(3) 0.42539(16) 0.0481(11) Uani 0.919(3) 1 d P A 1
H9A H 0.0545 0.8853 0.4393 0.058 Uiso 0.919(3) 1 calc PR A 1
C10 C 0.0447(2) 0.8168(2) 0.36694(16) 0.0408(10) Uani 0.919(3) 1 d P A 1
H10A H 0.0606 0.8577 0.3409 0.049 Uiso 0.919(3) 1 calc PR A 1
Cl1 Cl 0.0275(9) 0.6943(8) 0.2814(7) 0.030(4) Uiso 0.081(3) 1 d P A 2
C11 C 0.1678(2) 0.8476(2) 0.2229(2) 0.0298(10) Uani 0.930(3) 1 d P A 1
H11A H 0.1681 0.8811 0.2584 0.036 Uiso 0.930(3) 1 calc PR A 1
H11B H 0.2191 0.8504 0.2057 0.036 Uiso 0.930(3) 1 calc PR A 1
C12 C 0.11389(19) 0.88259(19) 0.18135(15) 0.0308(9) Uani 0.930(3) 1 d P A 1
C13 C 0.05512(19) 0.9330(2) 0.19928(16) 0.0329(9) Uani 0.930(3) 1 d P A 1
H13A H 0.0499 0.9450 0.2394 0.039 Uiso 0.930(3) 1 calc PR A 1
C14 C 0.0046(2) 0.9658(2) 0.16042(15) 0.0377(9) Uani 0.930(3) 1 d P A 1
H14A H -0.0348 0.9995 0.1742 0.045 Uiso 0.930(3) 1 calc PR A 1
C15 C 0.0106(2) 0.9501(2) 0.10139(16) 0.0383(9) Uani 0.930(3) 1 d P A 1
H15A H -0.0236 0.9734 0.0744 0.046 Uiso 0.930(3) 1 calc PR A 1
C16 C 0.0678(2) 0.8996(2) 0.08271(16) 0.0386(9) Uani 0.930(3) 1 d P A 1
H16A H 0.0724 0.8876 0.0425 0.046 Uiso 0.930(3) 1 calc PR A 1
C17 C 0.1175(2) 0.8670(2) 0.12110(15) 0.0342(9) Uani 0.930(3) 1 d P A 1
H17A H 0.1561 0.8326 0.1069 0.041 Uiso 0.930(3) 1 calc PR A 1
Cl2 Cl 0.1683(9) 0.8638(9) 0.2452(7) 0.032(5) Uiso 0.070(3) 1 d P A 2
C18 C 0.24313(19) 0.6280(2) 0.08335(13) 0.0366(8) Uani 1 1 d . A .
C19 C 0.2846(2) 0.7069(2) 0.09540(14) 0.0397(9) Uani 1 1 d . . .
H19A H 0.3094 0.7254 0.0597 0.060 Uiso 1 1 calc R A .
H19B H 0.3227 0.6984 0.1257 0.060 Uiso 1 1 calc R . .
H19C H 0.2481 0.7473 0.1085 0.060 Uiso 1 1 calc R . .
C20 C 0.1816(2) 0.6435(2) 0.03775(14) 0.0501(10) Uani 1 1 d . . .
H20A H 0.2047 0.6664 0.0028 0.075 Uiso 1 1 calc R A .
H20B H 0.1443 0.6811 0.0535 0.075 Uiso 1 1 calc R . .
H20C H 0.1566 0.5929 0.0279 0.075 Uiso 1 1 calc R . .
C21 C 0.3021(2) 0.5674(2) 0.06088(15) 0.0484(10) Uani 1 1 d . . .
H21A H 0.3279 0.5898 0.0269 0.073 Uiso 1 1 calc R A .
H21B H 0.2766 0.5175 0.0500 0.073 Uiso 1 1 calc R . .
H21C H 0.3392 0.5565 0.0915 0.073 Uiso 1 1 calc R . .
C22 C 0.13121(18) 0.50824(19) 0.14214(13) 0.0327(8) Uani 1 1 d . A .
C23 C 0.05541(19) 0.5382(2) 0.11776(16) 0.0472(9) Uani 1 1 d . . .
H23A H 0.0184 0.4944 0.1184 0.071 Uiso 1 1 calc R A .
H23B H 0.0625 0.5565 0.0777 0.071 Uiso 1 1 calc R . .
H23C H 0.0369 0.5827 0.1416 0.071 Uiso 1 1 calc R . .
C24 C 0.1626(2) 0.4409(2) 0.10343(15) 0.0457(9) Uani 1 1 d . . .
H24A H 0.1296 0.3939 0.1061 0.068 Uiso 1 1 calc R A .
H24B H 0.2136 0.4265 0.1165 0.068 Uiso 1 1 calc R . .
H24C H 0.1647 0.4593 0.0630 0.068 Uiso 1 1 calc R . .
C25 C 0.1153(2) 0.4735(2) 0.20224(15) 0.0456(9) Uani 1 1 d . . .
H25A H 0.0739 0.4346 0.1996 0.068 Uiso 1 1 calc R A .
H25B H 0.1009 0.5167 0.2288 0.068 Uiso 1 1 calc R . .
H25C H 0.1608 0.4468 0.2169 0.068 Uiso 1 1 calc R . .
C26 C 0.26376(19) 0.5925(2) 0.39264(13) 0.0380(8) Uani 1 1 d . A .
C27 C 0.2155(2) 0.5271(2) 0.36433(18) 0.0619(12) Uani 1 1 d . . .
H27A H 0.1962 0.4909 0.3944 0.093 Uiso 1 1 calc R A .
H27B H 0.2466 0.4966 0.3368 0.093 Uiso 1 1 calc R . .
H27C H 0.1730 0.5517 0.3437 0.093 Uiso 1 1 calc R . .
C28 C 0.3325(2) 0.5533(3) 0.42142(17) 0.0644(12) Uani 1 1 d . . .
H28A H 0.3159 0.5077 0.4450 0.097 Uiso 1 1 calc R A .
H28B H 0.3581 0.5925 0.4463 0.097 Uiso 1 1 calc R . .
H28C H 0.3676 0.5346 0.3913 0.097 Uiso 1 1 calc R . .
C29 C 0.2146(2) 0.6343(3) 0.43839(16) 0.0620(12) Uani 1 1 d . . .
H29A H 0.1933 0.5943 0.4648 0.093 Uiso 1 1 calc R A .
H29B H 0.1735 0.6633 0.4191 0.093 Uiso 1 1 calc R . .
H29C H 0.2457 0.6722 0.4605 0.093 Uiso 1 1 calc R . .
C30 C 0.34715(18) 0.75036(19) 0.35733(13) 0.0332(8) Uani 1 1 d . A .
C31 C 0.4251(2) 0.7276(2) 0.3813(2) 0.0713(14) Uani 1 1 d . . .
H31B H 0.4541 0.7764 0.3895 0.107 Uiso 1 1 calc R A .
H31C H 0.4522 0.6952 0.3525 0.107 Uiso 1 1 calc R . .
H31D H 0.4189 0.6967 0.4172 0.107 Uiso 1 1 calc R . .
C32 C 0.3039(3) 0.8005(2) 0.40180(18) 0.0727(14) Uani 1 1 d . . .
H32A H 0.3306 0.8511 0.4083 0.109 Uiso 1 1 calc R A .
H32B H 0.3003 0.7710 0.4385 0.109 Uiso 1 1 calc R . .
H32C H 0.2529 0.8116 0.3871 0.109 Uiso 1 1 calc R . .
C33 C 0.35882(19) 0.8027(2) 0.30331(14) 0.0393(8) Uani 1 1 d . . .
H33B H 0.3887 0.8500 0.3137 0.059 Uiso 1 1 calc R A .
H33C H 0.3095 0.8196 0.2882 0.059 Uiso 1 1 calc R . .
H33D H 0.3857 0.7719 0.2735 0.059 Uiso 1 1 calc R . .

loop_
_atom_site_aniso_label
_atom_site_aniso_U_11
_atom_site_aniso_U_22
_atom_site_aniso_U_33
_atom_site_aniso_U_23
_atom_site_aniso_U_13
_atom_site_aniso_U_12
Ti1 0.0238(3) 0.0246(3) 0.0279(3) 0.0015(2) 0.0020(2) 0.0042(2)
P1 0.0321(5) 0.0262(4) 0.0242(4) 0.0001(3) 0.0005(4) 0.0036(4)
P2 0.0275(5) 0.0278(4) 0.0265(4) 0.0030(4) -0.0007(4) 0.0025(4)
N1 0.0369(16) 0.0295(14) 0.0303(14) -0.0002(12) 0.0061(12) 0.0049(13)
N2 0.0294(15) 0.0349(15) 0.0316(14) 0.0059(12) 0.0002(12) 0.0055(12)
C1 0.0374(19) 0.0268(18) 0.0328(17) 0.0014(14) -0.0043(15) 0.0011(15)
C2 0.0321(19) 0.035(2) 0.0390(19) -0.0006(16) 0.0021(16) 0.0037(15)
C3 0.0310(18) 0.0292(18) 0.0303(17) -0.0025(14) -0.0041(15) 0.0039(15)
C4 0.026(2) 0.025(3) 0.037(2) -0.002(2) -0.0025(16) 0.003(2)
C5 0.0155(17) 0.046(2) 0.0328(19) 0.0047(17) -0.0015(15) 0.0044(16)
C6 0.030(2) 0.056(3) 0.044(2) 0.005(2) -0.0023(18) -0.0064(19)
C7 0.024(2) 0.083(3) 0.035(2) 0.019(2) 0.0014(17) -0.005(2)
C8 0.040(2) 0.089(4) 0.034(2) -0.010(2) 0.0027(19) 0.004(2)
C9 0.056(3) 0.054(3) 0.035(2) -0.010(2) -0.004(2) 0.007(2)
C10 0.041(2) 0.040(2) 0.041(2) 0.0023(19) 0.0050(18) 0.0120(19)
C11 0.035(2) 0.026(2) 0.029(2) 0.003(2) -0.0080(19) -0.0021(17)
C12 0.0304(19) 0.0221(18) 0.040(2) 0.0018(15) -0.0022(17) -0.0068(16)
C13 0.0290(19) 0.031(2) 0.039(2) 0.0037(16) 0.0007(16) 0.0008(16)
C14 0.030(2) 0.032(2) 0.051(2) 0.0085(18) 0.0040(18) 0.0039(17)
C15 0.028(2) 0.044(2) 0.043(2) 0.0098(18) -0.0060(17) -0.0015(18)
C16 0.037(2) 0.041(2) 0.038(2) 0.0020(18) -0.0026(18) -0.0083(19)
C17 0.034(2) 0.0280(19) 0.041(2) 0.0002(16) 0.0013(17) 0.0029(16)
C18 0.041(2) 0.042(2) 0.0271(17) 0.0027(15) 0.0045(16) 0.0058(17)
C19 0.043(2) 0.042(2) 0.0340(18) 0.0097(16) 0.0064(16) 0.0016(17)
C20 0.056(2) 0.064(3) 0.0297(18) 0.0119(18) -0.0016(18) -0.003(2)
C21 0.049(2) 0.054(2) 0.042(2) -0.0076(18) 0.0146(18) 0.0029(19)
C22 0.0304(18) 0.0341(19) 0.0334(17) -0.0025(15) -0.0033(14) 0.0013(15)
C23 0.037(2) 0.047(2) 0.058(2) 0.0011(19) -0.0078(18) 0.0025(18)
C24 0.048(2) 0.036(2) 0.053(2) -0.0099(17) -0.0019(18) 0.0005(18)
C25 0.047(2) 0.044(2) 0.045(2) 0.0055(17) 0.0013(17) -0.0137(18)
C26 0.037(2) 0.045(2) 0.0316(17) 0.0103(16) 0.0019(16) 0.0037(17)
C27 0.072(3) 0.045(2) 0.068(3) 0.020(2) -0.009(2) -0.016(2)
C28 0.052(3) 0.083(3) 0.057(2) 0.040(2) 0.003(2) 0.014(2)
C29 0.064(3) 0.071(3) 0.051(2) 0.013(2) 0.025(2) -0.001(2)
C30 0.040(2) 0.0272(17) 0.0326(17) -0.0033(14) -0.0044(15) 0.0017(16)
C31 0.077(3) 0.040(2) 0.096(3) -0.001(2) -0.057(3) -0.007(2)
C32 0.117(4) 0.043(2) 0.059(3) -0.021(2) 0.033(3) -0.005(3)
C33 0.035(2) 0.039(2) 0.045(2) 0.0053(16) -0.0030(17) -0.0086(16)

loop_
_atom_type_symbol
_atom_type_description
_atom_type_scat_dispersion_real
_atom_type_scat_dispersion_imag
_atom_type_scat_source
C C 0.0033 0.0016 'International Tables Vol C Tables 4.2.6.8 and 6.1.1.4'
H H 0.0000 0.0000 'International Tables Vol C Tables 4.2.6.8 and 6.1.1.4'
N N 0.0061 0.0033 'International Tables Vol C Tables 4.2.6.8 and 6.1.1.4'
P P 0.1023 0.0942 'International Tables Vol C Tables 4.2.6.8 and 6.1.1.4'
Ti Ti 0.2776 0.4457 'International Tables Vol C Tables 4.2.6.8 and 6.1.1.4'
Cl Cl 0.1484 0.1585 'International Tables Vol C Tables 4.2.6.8 and 6.1.1.4'

loop_
_geom_angle_atom_site_label_1
_geom_angle_atom_site_label_2
_geom_angle_atom_site_label_3
_geom_angle
_geom_angle_site_symmetry_1
_geom_angle_site_symmetry_3
_geom_angle_publ_flag
N2 Ti1 N1 114.17(12) . . ?
N2 Ti1 C4 111.01(15) . . ?
N1 Ti1 C4 111.00(15) . . ?
N2 Ti1 C11 109.33(14) . . ?
N1 Ti1 C11 105.34(16) . . ?
C4 Ti1 C11 105.47(19) . . ?
N2 Ti1 Cl1 108.4(4) . . ?
N1 Ti1 Cl1 102.2(4) . . ?
C4 Ti1 Cl1 12.7(3) . . ?
C11 Ti1 Cl1 117.5(4) . . ?
N2 Ti1 Cl2 100.5(4) . . ?
N1 Ti1 Cl2 119.3(4) . . ?
C4 Ti1 Cl2 99.7(4) . . ?
C11 Ti1 Cl2 14.0(3) . . ?
Cl1 Ti1 Cl2 112.3(5) . . ?
N1 P1 C1 112.07(14) . . ?
N1 P1 C18 110.64(14) . . ?
C1 P1 C18 107.70(15) . . ?
N1 P1 C22 108.91(14) . . ?
C1 P1 C22 104.47(14) . . ?
C18 P1 C22 112.94(15) . . ?
N2 P2 C3 113.19(13) . . ?
N2 P2 C26 109.80(14) . . ?
C3 P2 C26 105.63(15) . . ?
N2 P2 C30 109.55(14) . . ?
C3 P2 C30 104.36(15) . . ?
C26 P2 C30 114.24(15) . . ?
P1 N1 Ti1 140.95(17) . . ?
P2 N2 Ti1 162.35(17) . . ?
C2 C1 P1 116.6(2) . . ?
C1 C2 C3 111.8(3) . . ?
C2 C3 P2 113.7(2) . . ?
C5 C4 Ti1 115.9(3) . . ?
C6 C5 C10 116.2(3) . . ?
C6 C5 C4 122.8(4) . . ?
C10 C5 C4 121.0(4) . . ?
C5 C6 C7 122.1(4) . . ?
C8 C7 C6 118.9(4) . . ?
C9 C8 C7 120.7(4) . . ?
C8 C9 C10 119.9(4) . . ?
C9 C10 C5 122.2(4) . . ?
C12 C11 Ti1 115.9(3) . . ?
C13 C12 C17 115.7(3) . . ?
C13 C12 C11 121.9(3) . . ?
C17 C12 C11 122.4(3) . . ?
C14 C13 C12 122.0(3) . . ?
C13 C14 C15 120.7(3) . . ?
C16 C15 C14 118.4(3) . . ?
C17 C16 C15 120.9(3) . . ?
C16 C17 C12 122.3(3) . . ?
C20 C18 C19 108.5(3) . . ?
C20 C18 C21 111.1(3) . . ?
C19 C18 C21 107.5(3) . . ?
C20 C18 P1 108.8(2) . . ?
C19 C18 P1 107.9(2) . . ?
C21 C18 P1 112.9(2) . . ?
C25 C22 C23 107.1(3) . . ?
C25 C22 C24 108.2(3) . . ?
C23 C22 C24 109.9(3) . . ?
C25 C22 P1 107.1(2) . . ?
C23 C22 P1 109.6(2) . . ?
C24 C22 P1 114.6(2) . . ?
C28 C26 C27 108.7(3) . . ?
C28 C26 C29 110.3(3) . . ?
C27 C26 C29 107.6(3) . . ?
C28 C26 P2 113.6(2) . . ?
C27 C26 P2 106.0(2) . . ?
C29 C26 P2 110.4(2) . . ?
C32 C30 C31 110.2(3) . . ?
C32 C30 C33 107.3(3) . . ?
C31 C30 C33 108.2(3) . . ?
C32 C30 P2 110.3(3) . . ?
C31 C30 P2 114.3(2) . . ?
C33 C30 P2 106.2(2) . . ?

loop_
_geom_bond_atom_site_label_1
_geom_bond_atom_site_label_2
_geom_bond_distance
_geom_bond_site_symmetry_2
_geom_bond_publ_flag
Ti1 N2 1.807(2) . ?
Ti1 N1 1.823(2) . ?
Ti1 C4 2.157(5) . ?
Ti1 C11 2.165(4) . ?
Ti1 Cl1 2.291(16) . ?
Ti1 Cl2 2.355(16) . ?
P1 N1 1.587(3) . ?
P1 C1 1.805(3) . ?
P1 C18 1.870(3) . ?
P1 C22 1.874(3) . ?
P2 N2 1.584(3) . ?
P2 C3 1.840(3) . ?
P2 C26 1.860(3) . ?
P2 C30 1.863(3) . ?
C1 C2 1.532(4) . ?
C2 C3 1.547(4) . ?
C4 C5 1.448(5) . ?
C5 C6 1.390(5) . ?
C5 C10 1.404(5) . ?
C6 C7 1.405(5) . ?
C7 C8 1.374(6) . ?
C8 C9 1.368(5) . ?
C9 C10 1.376(5) . ?
C11 C12 1.471(5) . ?
C12 C13 1.399(5) . ?
C12 C17 1.412(5) . ?
C13 C14 1.377(5) . ?
C14 C15 1.387(5) . ?
C15 C16 1.384(5) . ?
C16 C17 1.360(5) . ?
C18 C20 1.533(4) . ?
C18 C19 1.533(5) . ?
C18 C21 1.541(5) . ?
C22 C25 1.526(4) . ?
C22 C23 1.536(5) . ?
C22 C24 1.538(4) . ?
C26 C28 1.532(5) . ?
C26 C27 1.532(5) . ?
C26 C29 1.533(5) . ?
C30 C32 1.527(5) . ?
C30 C31 1.532(5) . ?
C30 C33 1.533(4) . ?
